data_2235513
loop_
_publ_author_name
'Brennessel, William W.'
'Ellis, John E.'

_publ_section_title
;
 ([2.2.2]Cryptand-\k^6^<i>O</i>)potassium
 (\h^4^-cyclooctadiene)bis(\h^2^-pyrene)cobaltate(1{-}) pentane
 hemisolvate
;
_journal_coeditor_code IM2388
_journal_issue 7
_journal_name_full 'Acta Crystallographica Section E'
_journal_page_first m1013
_journal_page_last m1014
_journal_paper_doi 10.1107/S1600536812029078
_journal_volume 68
_journal_year 2012
_chemical_formula_iupac '[K (C18 H36 N2 O6)] [Co (C8 H12) (C16 H10)2], 0.5C5 H12'
_chemical_formula_moiety 'C40 H32 Co, C18 H36 K N2 O6, 0.5(C5 H12)'
_chemical_formula_sum 'C60.5 H72 Co K N2 O6'
_chemical_formula_weight 1023.25
_chemical_name_common 5297
_chemical_name_systematic
;
([2.2.2]Cryptand-\k^6^<i>O</i>)potassium
(\h^4^-cyclooctadiene)bis(\h^2^-pyrene)cobaltate(1-)
pentane hemisolvate
;
_space_group_IT_number 2
_symmetry_cell_setting triclinic
_symmetry_space_group_name_Hall '-P 1'
_symmetry_space_group_name_H-M 'P -1'
_atom_sites_solution_hydrogens geom
_atom_sites_solution_primary direct
_atom_sites_solution_secondary difmap
_audit_creation_method SHELXL-97
_cell_angle_alpha 72.0640(10)
_cell_angle_beta 81.5950(10)
_cell_angle_gamma 68.5580(10)
_cell_formula_units_Z 2
_cell_length_a 12.1007(9)
_cell_length_b 12.9869(10)
_cell_length_c 18.7501(14)
_cell_measurement_reflns_used 3044
_cell_measurement_temperature 173(2)
_cell_measurement_theta_max 26.25
_cell_measurement_theta_min 2.47
_cell_volume 2607.5(3)
_computing_cell_refinement 'SAINT (Bruker, 2003)'
_computing_data_collection 'SMART (Bruker, 2003)'
_computing_data_reduction 'SAINT (Bruker, 2003)'
_computing_molecular_graphics 'SHELXTL (Sheldrick, 2008)'
_computing_publication_material 'SHELXTL (Sheldrick, 2008)'
_computing_structure_refinement 'SHELXL97 (Sheldrick, 2008)'
_computing_structure_solution 'SIR97 (Altomare <i>et al.</i>, 1999)'
_diffrn_ambient_temperature 173(2)
_diffrn_measured_fraction_theta_full 0.986
_diffrn_measured_fraction_theta_max 0.986
_diffrn_measurement_device_type 'Bruker SMART CCD Platform'
_diffrn_measurement_method 'area detector, \w scans per \f'
_diffrn_radiation_monochromator graphite
_diffrn_radiation_source 'normal-focus sealed tube'
_diffrn_radiation_type MoK\a
_diffrn_radiation_wavelength 0.71073
_diffrn_reflns_av_R_equivalents 0.0369
_diffrn_reflns_av_sigmaI/netI 0.0508
_diffrn_reflns_limit_h_max 15
_diffrn_reflns_limit_h_min -15
_diffrn_reflns_limit_k_max 16
_diffrn_reflns_limit_k_min -16
_diffrn_reflns_limit_l_max 23
_diffrn_reflns_limit_l_min -23
_diffrn_reflns_number 29850
_diffrn_reflns_theta_full 27.10
_diffrn_reflns_theta_max 27.10
_diffrn_reflns_theta_min 1.75
_exptl_absorpt_coefficient_mu 0.463
_exptl_absorpt_correction_T_max 0.9639
_exptl_absorpt_correction_T_min 0.8365
_exptl_absorpt_correction_type multi-scan
_exptl_absorpt_process_details '(SADABS; Sheldrick, 2008)'
_exptl_crystal_colour purple-black
_exptl_crystal_density_diffrn 1.303
_exptl_crystal_density_method 'not measured'
_exptl_crystal_description plate
_exptl_crystal_F_000 1090
_exptl_crystal_size_max 0.40
_exptl_crystal_size_mid 0.24
_exptl_crystal_size_min 0.08
_refine_diff_density_max 0.740
_refine_diff_density_min -0.480
_refine_ls_extinction_method none
_refine_ls_goodness_of_fit_ref 1.005
_refine_ls_hydrogen_treatment mixed
_refine_ls_matrix_type full
_refine_ls_number_parameters 678
_refine_ls_number_reflns 11375
_refine_ls_number_restraints 5
_refine_ls_restrained_S_all 1.005
_refine_ls_R_factor_all 0.0750
_refine_ls_R_factor_gt 0.0422
_refine_ls_shift/su_max 0.001
_refine_ls_shift/su_mean 0.000
_refine_ls_structure_factor_coef Fsqd
_refine_ls_weighting_details 'calc w=1/[\s^2^(Fo^2^)+(0.0421P)^2^+1.3440P] where P=(Fo^2^+2Fc^2^)/3'
_refine_ls_weighting_scheme calc
_refine_ls_wR_factor_gt 0.0917
_refine_ls_wR_factor_ref 0.1076
_reflns_number_gt 7919
_reflns_number_total 11375
_reflns_threshold_expression I>2sigma(I)
_cod_data_source_file im2388.cif
_cod_data_source_block I
_cod_original_formula_sum 'C60.5 H72 Co1 K1 N2 O6'
_cod_database_code 2235513
_cod_database_fobs_code 2235513

loop_
_symmetry_equiv_pos_as_xyz
'x, y, z'
'-x, -y, -z'

loop_
_atom_site_type_symbol
_atom_site_label
_atom_site_fract_x
_atom_site_fract_y
_atom_site_fract_z
_atom_site_U_iso_or_equiv
_atom_site_adp_type
_atom_site_calc_flag
_atom_site_refinement_flags
_atom_site_occupancy
_atom_site_symmetry_multiplicity
_atom_site_disorder_assembly
_atom_site_disorder_group
Co Co1 0.33875(3) 0.99538(2) 0.695903(16) 0.02569(9) Uani d . 1 1 . .
C C1 0.6218(2) 0.5743(2) 0.63059(16) 0.0444(6) Uani d . 1 1 . .
H H1 0.6440 0.5021 0.6202 0.053 Uiso calc R 1 1 . .
C C2 0.6095(2) 0.6726(2) 0.57259(15) 0.0451(6) Uani d . 1 1 . .
H H2 0.6238 0.6679 0.5223 0.054 Uiso calc R 1 1 . .
C C3 0.5761(2) 0.7792(2) 0.58711(14) 0.0386(6) Uani d . 1 1 . .
H H3 0.5707 0.8459 0.5464 0.046 Uiso calc R 1 1 . .
C C4 0.51596(19) 0.90131(18) 0.67510(13) 0.0273(5) Uani d . 1 1 . .
H H4 0.544(2) 0.958(2) 0.6390(13) 0.032(6) Uiso d . 1 1 . .
C C5 0.49812(19) 0.90716(18) 0.75050(12) 0.0264(5) Uani d . 1 1 . .
H H5 0.5152(18) 0.9648(19) 0.7633(12) 0.026(6) Uiso d . 1 1 . .
C C6 0.5048(2) 0.8047(2) 0.88655(13) 0.0362(5) Uani d . 1 1 . .
H H6 0.4812 0.8765 0.8977 0.043 Uiso calc R 1 1 . .
C C7 0.5272(2) 0.7032(2) 0.94513(14) 0.0411(6) Uani d . 1 1 . .
H H7 0.5192 0.7066 0.9956 0.049 Uiso calc R 1 1 . .
C C8 0.5606(2) 0.5986(2) 0.93018(14) 0.0399(6) Uani d . 1 1 . .
H H8 0.5757 0.5302 0.9705 0.048 Uiso calc R 1 1 . .
C C9 0.6059(2) 0.48408(19) 0.83857(16) 0.0409(6) Uani d . 1 1 . .
H H9A 0.6190 0.4150 0.8782 0.049 Uiso calc R 1 1 . .
C C10 0.6191(2) 0.4786(2) 0.76748(16) 0.0413(6) Uani d . 1 1 . .
H H10A 0.6406 0.4057 0.7581 0.050 Uiso calc R 1 1 . .
C C11 0.6017(2) 0.57987(19) 0.70492(15) 0.0354(5) Uani d . 1 1 . .
C C12 0.55070(19) 0.79043(19) 0.65970(13) 0.0296(5) Uani d . 1 1 . .
C C13 0.51646(18) 0.80227(18) 0.81235(12) 0.0268(5) Uani d . 1 1 . .
C C14 0.57259(19) 0.59134(19) 0.85637(14) 0.0336(5) Uani d . 1 1 . .
C C15 0.56647(18) 0.68839(18) 0.72026(13) 0.0289(5) Uani d . 1 1 . .
C C16 0.55072(18) 0.69424(18) 0.79645(13) 0.0281(5) Uani d . 1 1 . .
C C17 0.3968(3) 1.1287(2) 0.94023(15) 0.0476(7) Uani d . 1 1 . .
H H17 0.4196 1.1225 0.9882 0.057 Uiso calc R 1 1 . .
C C18 0.2855(3) 1.1296(2) 0.93170(15) 0.0484(7) Uani d . 1 1 . .
H H18 0.2313 1.1257 0.9737 0.058 Uiso calc R 1 1 . .
C C19 0.2512(2) 1.1360(2) 0.86258(14) 0.0395(6) Uani d . 1 1 . .
H H19 0.1737 1.1367 0.8582 0.047 Uiso calc R 1 1 . .
C C20 0.2928(2) 1.14793(18) 0.72689(13) 0.0289(5) Uani d . 1 1 . .
H H20 0.209(2) 1.1841(18) 0.7192(12) 0.027(6) Uiso d . 1 1 . .
C C21 0.3748(2) 1.15244(18) 0.66417(13) 0.0281(5) Uani d . 1 1 . .
H H21 0.3493(19) 1.1879(19) 0.6153(13) 0.028(6) Uiso d . 1 1 . .
C C22 0.5656(2) 1.17953(19) 0.60968(14) 0.0368(6) Uani d . 1 1 . .
H H22 0.5452 1.1823 0.5619 0.044 Uiso calc R 1 1 . .
C C23 0.6723(2) 1.1930(2) 0.61679(16) 0.0469(7) Uani d . 1 1 . .
H H23 0.7227 1.2065 0.5737 0.056 Uiso calc R 1 1 . .
C C24 0.7055(2) 1.1870(2) 0.68517(17) 0.0467(7) Uani d . 1 1 . .
H H24 0.7789 1.1956 0.6892 0.056 Uiso calc R 1 1 . .
C C25 0.6641(2) 1.1577(2) 0.82256(17) 0.0458(7) Uani d . 1 1 . .
H H25 0.7388 1.1621 0.8282 0.055 Uiso calc R 1 1 . .
C C26 0.5916(2) 1.1419(2) 0.88334(16) 0.0467(7) Uani d . 1 1 . .
H H26 0.6171 1.1338 0.9310 0.056 Uiso calc R 1 1 . .
C C27 0.4768(2) 1.1370(2) 0.87815(14) 0.0385(6) Uani d . 1 1 . .
C C28 0.3279(2) 1.14161(18) 0.79916(13) 0.0297(5) Uani d . 1 1 . .
C C29 0.4885(2) 1.16202(17) 0.67139(13) 0.0294(5) Uani d . 1 1 . .
C C30 0.6317(2) 1.16822(19) 0.74938(15) 0.0378(6) Uani d . 1 1 . .
C C31 0.4425(2) 1.14376(18) 0.80709(13) 0.0307(5) Uani d . 1 1 . .
C C32 0.5217(2) 1.15711(17) 0.74237(13) 0.0303(5) Uani d . 1 1 . .
C C33 0.2752(2) 0.85817(19) 0.74074(13) 0.0321(5) Uani d . 1 1 . .
H H33 0.3383(19) 0.7945(19) 0.7704(12) 0.025(6) Uiso d . 1 1 . .
C C34 0.2124(2) 0.9475(2) 0.77208(14) 0.0320(5) Uani d . 1 1 . .
H H34 0.232(2) 0.9431(19) 0.8179(13) 0.032(6) Uiso d . 1 1 . .
C C35 0.0879(2) 1.0284(2) 0.74944(14) 0.0383(6) Uani d . 1 1 . .
H H35A 0.0660 1.0939 0.7713 0.046 Uiso calc R 1 1 . .
H H35B 0.0309 0.9870 0.7700 0.046 Uiso calc R 1 1 . .
C C36 0.0790(2) 1.0741(2) 0.66415(14) 0.0381(6) Uani d . 1 1 . .
H H36A 0.0534 1.0230 0.6456 0.046 Uiso calc R 1 1 . .
H H36B 0.0175 1.1516 0.6515 0.046 Uiso calc R 1 1 . .
C C37 0.1960(2) 1.0814(2) 0.62439(13) 0.0321(5) Uani d . 1 1 . .
H H37 0.1962(19) 1.158(2) 0.6021(12) 0.031(6) Uiso d . 1 1 . .
C C38 0.2813(2) 0.9961(2) 0.59624(13) 0.0333(5) Uani d . 1 1 . .
H H38 0.332(2) 1.019(2) 0.5558(14) 0.037(7) Uiso d . 1 1 . .
C C39 0.2674(2) 0.8827(2) 0.60230(14) 0.0390(6) Uani d . 1 1 . .
H H39A 0.3438 0.8298 0.5877 0.047 Uiso calc R 1 1 . .
H H39B 0.2073 0.8956 0.5669 0.047 Uiso calc R 1 1 . .
C C40 0.2291(2) 0.8262(2) 0.68208(14) 0.0380(6) Uani d . 1 1 . .
H H40A 0.1413 0.8513 0.6867 0.046 Uiso calc R 1 1 . .
H H40B 0.2600 0.7415 0.6914 0.046 Uiso calc R 1 1 . .
K K1 0.04995(4) 0.61799(4) 0.72291(3) 0.03135(12) Uani d . 1 1 . .
N N1 -0.0702(2) 0.6880(2) 0.86364(12) 0.0449(5) Uani d . 1 1 . .
N N2 0.1725(2) 0.54589(18) 0.58168(12) 0.0440(5) Uani d . 1 1 . .
O O1 -0.11276(14) 0.84204(14) 0.70849(10) 0.0443(4) Uani d . 1 1 . .
O O2 -0.01292(16) 0.76423(14) 0.58045(10) 0.0450(4) Uani d . 1 1 . .
O O3 -0.10080(14) 0.50457(14) 0.81502(9) 0.0385(4) Uani d . 1 1 . .
O O4 0.03226(14) 0.42536(14) 0.69175(9) 0.0396(4) Uani d . 1 1 . .
O O5 0.18022(16) 0.56685(16) 0.84697(10) 0.0502(5) Uani d . 1 1 . .
O O6 0.29744(15) 0.51687(14) 0.71414(11) 0.0453(4) Uani d . 1 1 . .
C C41 -0.1290(3) 0.8133(3) 0.84052(19) 0.0658(10) Uani d . 1 1 . .
H H41A -0.0684 0.8505 0.8332 0.079 Uiso calc R 1 1 . .
H H41B -0.1850 0.8366 0.8814 0.079 Uiso calc R 1 1 . .
C C42 -0.1957(3) 0.8566(2) 0.7698(2) 0.0637(9) Uani d . 1 1 . .
H H42A -0.2497 0.8131 0.7737 0.076 Uiso calc R 1 1 . .
H H42B -0.2442 0.9390 0.7618 0.076 Uiso calc R 1 1 . .
C C43 -0.1721(2) 0.8815(2) 0.63935(19) 0.0577(8) Uani d . 1 1 . .
H H43A -0.2295 0.9605 0.6336 0.069 Uiso calc R 1 1 . .
H H43B -0.2165 0.8307 0.6395 0.069 Uiso calc R 1 1 . .
C C44 -0.0833(3) 0.8804(2) 0.57631(16) 0.0519(7) Uani d . 1 1 . .
H H44A -0.1237 0.9176 0.5280 0.062 Uiso calc R 1 1 . .
H H44B -0.0324 0.9236 0.5795 0.062 Uiso calc R 1 1 . .
C C45 0.0782(3) 0.7543(2) 0.52382(15) 0.0531(7) Uani d . 1 1 . .
H H45A 0.1458 0.7686 0.5379 0.064 Uiso calc R 1 1 . .
H H45B 0.0482 0.8117 0.4759 0.064 Uiso calc R 1 1 . .
C C46 0.1173(3) 0.6363(3) 0.51506(15) 0.0565(8) Uani d . 1 1 . .
H H46A 0.0477 0.6223 0.5035 0.068 Uiso calc R 1 1 . .
H H46B 0.1749 0.6313 0.4719 0.068 Uiso calc R 1 1 . .
C C47 -0.1578(2) 0.6298(2) 0.89382(15) 0.0468(7) Uani d . 1 1 . .
H H47A -0.2306 0.6720 0.8646 0.056 Uiso calc R 1 1 . .
H H47B -0.1794 0.6319 0.9465 0.056 Uiso calc R 1 1 . .
C C48 -0.1122(2) 0.5073(2) 0.89102(14) 0.0442(6) Uani d . 1 1 . .
H H48A -0.0340 0.4667 0.9144 0.053 Uiso calc R 1 1 . .
H H48B -0.1678 0.4677 0.9193 0.053 Uiso calc R 1 1 . .
C C49 -0.0697(2) 0.3906(2) 0.80932(16) 0.0465(7) Uani d . 1 1 . .
H H49A -0.1287 0.3557 0.8380 0.056 Uiso calc R 1 1 . .
H H49B 0.0092 0.3429 0.8306 0.056 Uiso calc R 1 1 . .
C C50 -0.0666(2) 0.3946(2) 0.72899(16) 0.0471(7) Uani d . 1 1 . .
H H50A -0.0595 0.3183 0.7247 0.056 Uiso calc R 1 1 . .
H H50B -0.1409 0.4518 0.7056 0.056 Uiso calc R 1 1 . .
C C51 0.0398(2) 0.4303(2) 0.61475(15) 0.0447(6) Uani d . 1 1 . .
H H51A -0.0247 0.4983 0.5879 0.054 Uiso calc R 1 1 . .
H H51B 0.0312 0.3604 0.6089 0.054 Uiso calc R 1 1 . .
C C52 0.1589(2) 0.4384(2) 0.58261(16) 0.0469(7) Uani d . 1 1 . .
H H52A 0.2222 0.3731 0.6126 0.056 Uiso calc R 1 1 . .
H H52B 0.1693 0.4315 0.5307 0.056 Uiso calc R 1 1 . .
C C53 0.0180(3) 0.6550(3) 0.91963(16) 0.0654(9) Uani d . 1 1 . .
H H53A 0.0243 0.5777 0.9532 0.078 Uiso calc R 1 1 . .
H H53B -0.0096 0.7099 0.9506 0.078 Uiso calc R 1 1 . .
C C54 0.1393(3) 0.6531(3) 0.88536(16) 0.0584(8) Uani d . 1 1 . .
H H54A 0.1344 0.7290 0.8500 0.070 Uiso calc R 1 1 . .
H H54B 0.1946 0.6355 0.9250 0.070 Uiso calc R 1 1 . .
C C55 0.3064(2) 0.5230(2) 0.83743(17) 0.0543(8) Uani d . 1 1 . .
H H55A 0.3427 0.4785 0.8866 0.065 Uiso calc R 1 1 . .
H H55B 0.3375 0.5873 0.8154 0.065 Uiso calc R 1 1 . .
C C56 0.3365(2) 0.4479(2) 0.78696(18) 0.0548(8) Uani d . 1 1 . .
H H56A 0.4234 0.4075 0.7850 0.066 Uiso calc R 1 1 . .
H H56B 0.2972 0.3893 0.8060 0.066 Uiso calc R 1 1 . .
C C57 0.3517(2) 0.4597(3) 0.6580(2) 0.0624(9) Uani d . 1 1 . .
H H57A 0.3403 0.3842 0.6715 0.075 Uiso calc R 1 1 . .
H H57B 0.4381 0.4461 0.6540 0.075 Uiso calc R 1 1 . .
C C58 0.2974(3) 0.5320(3) 0.58454(19) 0.0611(9) Uani d . 1 1 . .
H H58A 0.3043 0.6091 0.5737 0.073 Uiso calc R 1 1 . .
H H58B 0.3433 0.4969 0.5446 0.073 Uiso calc R 1 1 . .
C C59 0.183(3) 0.834(3) 1.007(5) 0.148(9) Uani d PD 0.50 1 A -1
H H59A 0.2137 0.7681 0.9858 0.222 Uiso calc PR 0.50 1 A -1
H H59B 0.1849 0.8064 1.0618 0.222 Uiso calc PR 0.50 1 A -1
H H59C 0.2325 0.8827 0.9882 0.222 Uiso calc PR 0.50 1 A -1
C C60 0.0578(10) 0.9024(10) 0.9840(7) 0.129(3) Uani d PD 0.50 1 A -1
H H60A 0.0081 0.8529 1.0023 0.155 Uiso calc PR 0.50 1 A -1
H H60B 0.0557 0.9294 0.9286 0.155 Uiso calc PR 0.50 1 A -1
C C61 0.008(3) 1.004(2) 1.016(2) 0.153(7) Uani d PD 0.50 1 A -1
H H61A 0.0668 1.0428 1.0119 0.183 Uiso calc PR 0.50 1 A -1
H H61B -0.0209 0.9830 1.0684 0.183 Uiso calc PR 0.50 1 A -1
C C62 -0.0921(9) 1.0770(10) 0.9632(7) 0.129(3) Uani d PD 0.50 1 A -1
H H62A -0.1440 1.0330 0.9635 0.155 Uiso calc PR 0.50 1 A -1
H H62B -0.0604 1.1008 0.9114 0.155 Uiso calc PR 0.50 1 A -1
C C63 -0.162(3) 1.182(3) 0.991(5) 0.148(9) Uani d PD 0.50 1 A -1
H H63A -0.2256 1.2331 0.9567 0.222 Uiso calc PR 0.50 1 A -1
H H63B -0.1083 1.2224 0.9925 0.222 Uiso calc PR 0.50 1 A -1
H H62C -0.1955 1.1572 1.0413 0.222 Uiso calc PR 0.50 1 A -1

loop_
_atom_site_aniso_label
_atom_site_aniso_U_11
_atom_site_aniso_U_22
_atom_site_aniso_U_33
_atom_site_aniso_U_12
_atom_site_aniso_U_13
_atom_site_aniso_U_23
Co1 0.02717(16) 0.02066(15) 0.02826(17) -0.00811(12) -0.00491(12) -0.00371(12)
C1 0.0376(14) 0.0356(14) 0.0643(18) -0.0045(11) -0.0036(13) -0.0286(14)
C2 0.0409(15) 0.0491(16) 0.0461(16) -0.0058(12) -0.0005(12) -0.0263(13)
C3 0.0384(14) 0.0371(14) 0.0368(14) -0.0086(11) 0.0005(11) -0.0115(11)
C4 0.0273(11) 0.0222(11) 0.0303(12) -0.0082(9) -0.0020(9) -0.0042(9)
C5 0.0268(11) 0.0190(10) 0.0338(12) -0.0076(9) -0.0040(9) -0.0066(9)
C6 0.0386(13) 0.0345(13) 0.0342(13) -0.0121(11) -0.0044(11) -0.0068(10)
C7 0.0415(15) 0.0479(16) 0.0292(13) -0.0159(12) -0.0030(11) -0.0022(11)
C8 0.0327(13) 0.0375(14) 0.0386(14) -0.0140(11) -0.0045(11) 0.0085(11)
C9 0.0308(13) 0.0206(12) 0.0623(18) -0.0095(10) -0.0080(12) 0.0049(11)
C10 0.0308(13) 0.0227(12) 0.0690(19) -0.0075(10) -0.0039(12) -0.0116(12)
C11 0.0269(12) 0.0265(12) 0.0542(16) -0.0062(10) -0.0062(11) -0.0144(11)
C12 0.0246(11) 0.0290(12) 0.0348(13) -0.0073(9) -0.0033(9) -0.0097(10)
C13 0.0229(11) 0.0252(11) 0.0314(12) -0.0080(9) -0.0050(9) -0.0051(9)
C14 0.0226(11) 0.0266(12) 0.0467(15) -0.0100(9) -0.0053(10) 0.0005(10)
C15 0.0216(11) 0.0247(11) 0.0396(13) -0.0067(9) -0.0039(9) -0.0078(10)
C16 0.0228(11) 0.0231(11) 0.0361(13) -0.0083(9) -0.0041(9) -0.0031(9)
C17 0.0661(19) 0.0477(16) 0.0332(14) -0.0197(14) -0.0066(13) -0.0145(12)
C18 0.0608(18) 0.0502(16) 0.0365(15) -0.0205(14) 0.0084(13) -0.0178(13)
C19 0.0411(14) 0.0371(14) 0.0423(15) -0.0147(11) 0.0022(11) -0.0138(11)
C20 0.0268(12) 0.0210(11) 0.0372(13) -0.0064(9) -0.0051(10) -0.0060(9)
C21 0.0332(12) 0.0199(11) 0.0281(12) -0.0075(9) -0.0054(10) -0.0023(9)
C22 0.0399(14) 0.0279(12) 0.0399(14) -0.0131(11) 0.0016(11) -0.0049(10)
C23 0.0414(15) 0.0397(15) 0.0590(18) -0.0194(12) 0.0114(13) -0.0121(13)
C24 0.0343(14) 0.0372(14) 0.073(2) -0.0174(12) -0.0005(13) -0.0154(14)
C25 0.0391(15) 0.0333(14) 0.071(2) -0.0107(11) -0.0178(14) -0.0181(13)
C26 0.0534(17) 0.0378(14) 0.0536(17) -0.0114(13) -0.0190(14) -0.0166(13)
C27 0.0484(15) 0.0274(12) 0.0407(14) -0.0091(11) -0.0129(12) -0.0101(11)
C28 0.0344(12) 0.0189(10) 0.0348(13) -0.0072(9) -0.0027(10) -0.0076(9)
C29 0.0334(12) 0.0170(10) 0.0360(13) -0.0084(9) 0.0003(10) -0.0059(9)
C30 0.0339(13) 0.0231(12) 0.0575(17) -0.0095(10) -0.0056(12) -0.0114(11)
C31 0.0364(13) 0.0185(11) 0.0371(13) -0.0068(9) -0.0061(10) -0.0083(9)
C32 0.0308(12) 0.0173(10) 0.0412(13) -0.0053(9) -0.0045(10) -0.0079(9)
C33 0.0300(12) 0.0242(12) 0.0399(14) -0.0119(10) -0.0074(10) 0.0004(10)
C34 0.0320(13) 0.0334(13) 0.0290(13) -0.0143(10) -0.0042(10) -0.0011(10)
C35 0.0313(13) 0.0361(13) 0.0478(15) -0.0151(11) -0.0011(11) -0.0077(11)
C36 0.0317(13) 0.0285(12) 0.0520(16) -0.0072(10) -0.0138(11) -0.0062(11)
C37 0.0359(13) 0.0260(12) 0.0340(13) -0.0109(10) -0.0125(10) -0.0021(10)
C38 0.0372(13) 0.0340(13) 0.0293(13) -0.0135(11) -0.0089(11) -0.0045(10)
C39 0.0398(14) 0.0360(13) 0.0462(15) -0.0121(11) -0.0121(11) -0.0143(11)
C40 0.0374(13) 0.0269(12) 0.0527(16) -0.0125(10) -0.0123(12) -0.0083(11)
K1 0.0304(3) 0.0288(3) 0.0311(3) -0.0072(2) -0.0031(2) -0.0058(2)
N1 0.0541(14) 0.0572(14) 0.0372(12) -0.0345(12) 0.0118(10) -0.0195(11)
N2 0.0510(13) 0.0439(13) 0.0420(13) -0.0194(11) 0.0043(10) -0.0173(10)
O1 0.0291(9) 0.0360(10) 0.0614(12) -0.0055(7) 0.0031(8) -0.0134(9)
O2 0.0578(12) 0.0309(9) 0.0412(10) -0.0145(8) -0.0106(9) 0.0003(8)
O3 0.0415(10) 0.0334(9) 0.0395(10) -0.0143(8) -0.0011(8) -0.0067(7)
O4 0.0353(9) 0.0410(10) 0.0454(10) -0.0125(8) -0.0021(8) -0.0163(8)
O5 0.0497(11) 0.0594(12) 0.0503(11) -0.0278(10) -0.0146(9) -0.0104(9)
O6 0.0370(10) 0.0307(9) 0.0663(12) -0.0025(8) -0.0094(9) -0.0183(9)
C41 0.081(2) 0.062(2) 0.074(2) -0.0425(18) 0.0431(19) -0.0442(18)
C42 0.0476(17) 0.0327(15) 0.095(3) -0.0077(13) 0.0281(17) -0.0180(16)
C43 0.0347(15) 0.0352(15) 0.094(2) 0.0024(12) -0.0268(16) -0.0109(15)
C44 0.0595(18) 0.0335(14) 0.0543(18) -0.0102(13) -0.0280(15) 0.0046(12)
C45 0.082(2) 0.0545(17) 0.0290(14) -0.0363(16) -0.0028(14) -0.0040(12)
C46 0.088(2) 0.0606(19) 0.0351(15) -0.0396(17) 0.0019(15) -0.0178(14)
C47 0.0507(16) 0.0560(17) 0.0419(15) -0.0296(14) 0.0136(12) -0.0181(13)
C48 0.0436(15) 0.0506(16) 0.0384(15) -0.0226(13) 0.0011(12) -0.0054(12)
C49 0.0453(16) 0.0315(13) 0.0586(18) -0.0144(12) 0.0001(13) -0.0062(12)
C50 0.0397(15) 0.0414(15) 0.0662(19) -0.0168(12) 0.0005(13) -0.0208(14)
C51 0.0484(16) 0.0406(15) 0.0500(16) -0.0123(12) -0.0100(13) -0.0189(12)
C52 0.0529(17) 0.0426(15) 0.0490(16) -0.0129(13) 0.0004(13) -0.0231(13)
C53 0.084(2) 0.107(3) 0.0357(16) -0.067(2) 0.0149(15) -0.0278(17)
C54 0.073(2) 0.087(2) 0.0383(16) -0.0528(19) -0.0003(14) -0.0197(16)
C55 0.0478(17) 0.0512(17) 0.0626(19) -0.0215(14) -0.0312(14) 0.0047(14)
C56 0.0389(15) 0.0308(14) 0.089(2) -0.0071(12) -0.0277(15) -0.0038(15)
C57 0.0299(14) 0.064(2) 0.109(3) -0.0060(13) 0.0011(16) -0.059(2)
C58 0.0556(19) 0.076(2) 0.073(2) -0.0348(17) 0.0239(17) -0.0469(19)
C59 0.184(12) 0.192(10) 0.113(7) -0.120(11) -0.002(13) -0.038(10)
C60 0.092(5) 0.113(6) 0.187(9) -0.004(4) -0.045(5) -0.066(6)
C61 0.074(10) 0.096(7) 0.26(3) -0.044(7) 0.044(12) -0.011(11)
C62 0.092(5) 0.113(6) 0.187(9) -0.004(4) -0.045(5) -0.066(6)
C63 0.184(12) 0.192(10) 0.113(7) -0.120(11) -0.002(13) -0.038(10)

loop_
_atom_type_symbol
_atom_type_description
_atom_type_scat_dispersion_real
_atom_type_scat_dispersion_imag
_atom_type_scat_source
C C 0.0033 0.0016 'International Tables Vol C Tables 4.2.6.8 and 6.1.1.4'
H H 0.0000 0.0000 'International Tables Vol C Tables 4.2.6.8 and 6.1.1.4'
N N 0.0061 0.0033 'International Tables Vol C Tables 4.2.6.8 and 6.1.1.4'
O O 0.0106 0.0060 'International Tables Vol C Tables 4.2.6.8 and 6.1.1.4'
K K 0.2009 0.2494 'International Tables Vol C Tables 4.2.6.8 and 6.1.1.4'
Co Co 0.3494 0.9721 'International Tables Vol C Tables 4.2.6.8 and 6.1.1.4'

loop_
_geom_angle_atom_site_label_1
_geom_angle_atom_site_label_2
_geom_angle_atom_site_label_3
_geom_angle
C34 Co1 C5 104.80(9)
C34 Co1 C38 101.05(10)
C5 Co1 C38 132.69(9)
C34 Co1 C33 38.88(9)
C5 Co1 C33 93.32(9)
C38 Co1 C33 82.73(9)
C34 Co1 C37 83.55(10)
C5 Co1 C37 170.29(9)
C38 Co1 C37 38.94(9)
C33 Co1 C37 90.20(9)
C34 Co1 C4 130.49(9)
C5 Co1 C4 39.81(8)
C38 Co1 C4 93.94(9)
C33 Co1 C4 98.53(9)
C37 Co1 C4 130.65(9)
C34 Co1 C20 90.25(9)
C5 Co1 C20 98.15(9)
C38 Co1 C20 120.80(9)
C33 Co1 C20 128.96(9)
C37 Co1 C20 86.60(9)
C4 Co1 C20 121.38(9)
C34 Co1 C21 129.33(9)
C5 Co1 C21 91.27(9)
C38 Co1 C21 102.03(9)
C33 Co1 C21 168.19(9)
C37 Co1 C21 87.03(9)
C4 Co1 C21 91.96(9)
C20 Co1 C21 39.43(9)
C2 C1 C11 120.4(2)
C2 C1 H1 119.8
C11 C1 H1 119.8
C1 C2 C3 120.4(2)
C1 C2 H2 119.8
C3 C2 H2 119.8
C12 C3 C2 121.7(2)
C12 C3 H3 119.2
C2 C3 H3 119.2
C5 C4 C12 119.7(2)
C5 C4 Co1 69.57(12)
C12 C4 Co1 122.28(15)
C5 C4 H4 117.6(14)
C12 C4 H4 115.8(14)
Co1 C4 H4 102.8(14)
C4 C5 C13 120.27(19)
C4 C5 Co1 70.62(12)
C13 C5 Co1 122.81(15)
C4 C5 H5 119.6(13)
C13 C5 H5 112.4(13)
Co1 C5 H5 104.0(13)
C13 C6 C7 121.0(2)
C13 C6 H6 119.5
C7 C6 H6 119.5
C8 C7 C6 120.4(2)
C8 C7 H7 119.8
C6 C7 H7 119.8
C7 C8 C14 121.0(2)
C7 C8 H8 119.5
C14 C8 H8 119.5
C10 C9 C14 121.7(2)
C10 C9 H9A 119.1
C14 C9 H9A 119.1
C9 C10 C11 121.9(2)
C9 C10 H10A 119.1
C11 C10 H10A 119.1
C1 C11 C15 119.6(2)
C1 C11 C10 122.2(2)
C15 C11 C10 118.1(2)
C3 C12 C15 118.1(2)
C3 C12 C4 121.9(2)
C15 C12 C4 119.9(2)
C6 C13 C16 118.9(2)
C6 C13 C5 121.6(2)
C16 C13 C5 119.5(2)
C8 C14 C16 119.0(2)
C8 C14 C9 122.6(2)
C16 C14 C9 118.5(2)
C11 C15 C12 119.7(2)
C11 C15 C16 119.9(2)
C12 C15 C16 120.36(19)
C14 C16 C13 119.8(2)
C14 C16 C15 119.9(2)
C13 C16 C15 120.34(19)
C18 C17 C27 120.1(2)
C18 C17 H17 120.0
C27 C17 H17 120.0
C17 C18 C19 120.9(3)
C17 C18 H18 119.5
C19 C18 H18 119.5
C18 C19 C28 121.6(2)
C18 C19 H19 119.2
C28 C19 H19 119.2
C21 C20 C28 119.6(2)
C21 C20 Co1 71.65(12)
C28 C20 Co1 118.60(15)
C21 C20 H20 119.8(13)
C28 C20 H20 114.3(13)
Co1 C20 H20 104.4(13)
C20 C21 C29 119.7(2)
C20 C21 Co1 68.92(12)
C29 C21 Co1 124.87(15)
C20 C21 H21 121.6(14)
C29 C21 H21 110.8(14)
Co1 C21 H21 104.6(14)
C29 C22 C23 121.1(2)
C29 C22 H22 119.4
C23 C22 H22 119.4
C24 C23 C22 120.9(2)
C24 C23 H23 119.6
C22 C23 H23 119.6
C23 C24 C30 120.3(2)
C23 C24 H24 119.8
C30 C24 H24 119.8
C26 C25 C30 121.8(2)
C26 C25 H25 119.1
C30 C25 H25 119.1
C25 C26 C27 121.7(2)
C25 C26 H26 119.2
C27 C26 H26 119.2
C17 C27 C31 119.4(2)
C17 C27 C26 122.2(2)
C31 C27 C26 118.3(2)
C19 C28 C31 117.8(2)
C19 C28 C20 121.9(2)
C31 C28 C20 120.3(2)
C22 C29 C32 118.3(2)
C22 C29 C21 121.6(2)
C32 C29 C21 120.0(2)
C24 C30 C32 119.2(2)
C24 C30 C25 122.4(2)
C32 C30 C25 118.4(2)
C27 C31 C28 120.1(2)
C27 C31 C32 120.0(2)
C28 C31 C32 119.9(2)
C30 C32 C29 120.2(2)
C30 C32 C31 119.7(2)
C29 C32 C31 120.2(2)
C34 C33 C40 125.4(2)
C34 C33 Co1 69.70(13)
C40 C33 Co1 113.60(16)
C34 C33 H33 116.7(13)
C40 C33 H33 113.8(13)
Co1 C33 H33 107.1(12)
C33 C34 C35 122.8(2)
C33 C34 Co1 71.42(14)
C35 C34 Co1 110.95(15)
C33 C34 H34 118.5(15)
C35 C34 H34 114.8(15)
Co1 C34 H34 107.1(15)
C34 C35 C36 111.8(2)
C34 C35 H35A 109.3
C36 C35 H35A 109.3
C34 C35 H35B 109.3
C36 C35 H35B 109.3
H35A C35 H35B 107.9
C37 C36 C35 112.64(19)
C37 C36 H36A 109.1
C35 C36 H36A 109.1
C37 C36 H36B 109.1
C35 C36 H36B 109.1
H36A C36 H36B 107.8
C38 C37 C36 125.5(2)
C38 C37 Co1 70.23(13)
C36 C37 Co1 112.29(16)
C38 C37 H37 116.2(14)
C36 C37 H37 114.3(14)
Co1 C37 H37 107.3(14)
C37 C38 C39 122.9(2)
C37 C38 Co1 70.83(13)
C39 C38 Co1 111.38(16)
C37 C38 H38 117.9(15)
C39 C38 H38 114.2(15)
Co1 C38 H38 109.7(15)
C38 C39 C40 112.1(2)
C38 C39 H39A 109.2
C40 C39 H39A 109.2
C38 C39 H39B 109.2
C40 C39 H39B 109.2
H39A C39 H39B 107.9
C33 C40 C39 111.38(19)
C33 C40 H40A 109.4
C39 C40 H40A 109.4
C33 C40 H40B 109.4
C39 C40 H40B 109.4
H40A C40 H40B 108.0
O5 K1 O2 145.58(6)
O5 K1 O6 60.69(6)
O2 K1 O6 105.31(6)
O5 K1 O1 105.64(6)
O2 K1 O1 60.77(5)
O6 K1 O1 135.93(5)
O5 K1 O3 89.39(5)
O2 K1 O3 121.84(5)
O6 K1 O3 123.64(5)
O1 K1 O3 95.76(5)
O5 K1 O4 114.96(5)
O2 K1 O4 94.50(5)
O6 K1 O4 88.43(5)
O1 K1 O4 131.57(5)
O3 K1 O4 60.80(5)
O5 K1 N1 59.07(6)
O2 K1 N1 121.33(6)
O6 K1 N1 119.57(6)
O1 K1 N1 60.79(6)
O3 K1 N1 60.29(5)
O4 K1 N1 120.75(5)
O5 K1 N2 120.56(6)
O2 K1 N2 59.08(6)
O6 K1 N2 60.08(6)
O1 K1 N2 119.61(6)
O3 K1 N2 119.65(5)
O4 K1 N2 59.13(5)
N1 K1 N2 179.58(7)
C53 N1 C41 110.7(2)
C53 N1 C47 110.0(2)
C41 N1 C47 110.7(2)
C53 N1 K1 110.29(17)
C41 N1 K1 106.74(16)
C47 N1 K1 108.34(14)
C52 N2 C58 111.4(2)
C52 N2 C46 109.4(2)
C58 N2 C46 111.5(2)
C52 N2 K1 109.78(15)
C58 N2 K1 105.63(15)
C46 N2 K1 109.06(16)
C42 O1 C43 111.1(2)
C42 O1 K1 115.73(15)
C43 O1 K1 109.12(15)
C45 O2 C44 112.7(2)
C45 O2 K1 116.06(15)
C44 O2 K1 116.55(15)
C49 O3 C48 111.70(19)
C49 O3 K1 111.61(14)
C48 O3 K1 114.58(13)
C51 O4 C50 111.35(19)
C51 O4 K1 115.36(14)
C50 O4 K1 113.36(14)
C54 O5 C55 113.6(2)
C54 O5 K1 113.55(16)
C55 O5 K1 116.69(16)
C57 O6 C56 112.4(2)
C57 O6 K1 119.78(15)
C56 O6 K1 108.17(16)
N1 C41 C42 113.8(2)
N1 C41 H41A 108.8
C42 C41 H41A 108.8
N1 C41 H41B 108.8
C42 C41 H41B 108.8
H41A C41 H41B 107.7
O1 C42 C41 108.8(2)
O1 C42 H42A 109.9
C41 C42 H42A 109.9
O1 C42 H42B 109.9
C41 C42 H42B 109.9
H42A C42 H42B 108.3
O1 C43 C44 109.2(2)
O1 C43 H43A 109.8
C44 C43 H43A 109.8
O1 C43 H43B 109.8
C44 C43 H43B 109.8
H43A C43 H43B 108.3
O2 C44 C43 108.4(2)
O2 C44 H44A 110.0
C43 C44 H44A 110.0
O2 C44 H44B 110.0
C43 C44 H44B 110.0
H44A C44 H44B 108.4
O2 C45 C46 108.4(2)
O2 C45 H45A 110.0
C46 C45 H45A 110.0
O2 C45 H45B 110.0
C46 C45 H45B 110.0
H45A C45 H45B 108.4
N2 C46 C45 113.7(2)
N2 C46 H46A 108.8
C45 C46 H46A 108.8
N2 C46 H46B 108.8
C45 C46 H46B 108.8
H46A C46 H46B 107.7
N1 C47 C48 112.5(2)
N1 C47 H47A 109.1
C48 C47 H47A 109.1
N1 C47 H47B 109.1
C48 C47 H47B 109.1
H47A C47 H47B 107.8
O3 C48 C47 109.3(2)
O3 C48 H48A 109.8
C47 C48 H48A 109.8
O3 C48 H48B 109.8
C47 C48 H48B 109.8
H48A C48 H48B 108.3
O3 C49 C50 109.0(2)
O3 C49 H49A 109.9
C50 C49 H49A 109.9
O3 C49 H49B 109.9
C50 C49 H49B 109.9
H49A C49 H49B 108.3
O4 C50 C49 108.9(2)
O4 C50 H50A 109.9
C49 C50 H50A 109.9
O4 C50 H50B 109.9
C49 C50 H50B 109.9
H50A C50 H50B 108.3
O4 C51 C52 108.4(2)
O4 C51 H51A 110.0
C52 C51 H51A 110.0
O4 C51 H51B 110.0
C52 C51 H51B 110.0
H51A C51 H51B 108.4
N2 C52 C51 113.0(2)
N2 C52 H52A 109.0
C51 C52 H52A 109.0
N2 C52 H52B 109.0
C51 C52 H52B 109.0
H52A C52 H52B 107.8
N1 C53 C54 113.1(2)
N1 C53 H53A 109.0
C54 C53 H53A 109.0
N1 C53 H53B 109.0
C54 C53 H53B 109.0
H53A C53 H53B 107.8
O5 C54 C53 107.3(2)
O5 C54 H54A 110.2
C53 C54 H54A 110.2
O5 C54 H54B 110.2
C53 C54 H54B 110.2
H54A C54 H54B 108.5
O5 C55 C56 108.2(2)
O5 C55 H55A 110.1
C56 C55 H55A 110.1
O5 C55 H55B 110.1
C56 C55 H55B 110.1
H55A C55 H55B 108.4
O6 C56 C55 108.7(2)
O6 C56 H56A 109.9
C55 C56 H56A 109.9
O6 C56 H56B 109.9
C55 C56 H56B 109.9
H56A C56 H56B 108.3
O6 C57 C58 109.4(2)
O6 C57 H57A 109.8
C58 C57 H57A 109.8
O6 C57 H57B 109.8
C58 C57 H57B 109.8
H57A C57 H57B 108.2
N2 C58 C57 114.1(3)
N2 C58 H58A 108.7
C57 C58 H58A 108.7
N2 C58 H58B 108.7
C57 C58 H58B 108.7
H58A C58 H58B 107.6
C60 C59 H59A 109.5
C60 C59 H59B 109.5
H59A C59 H59B 109.5
C60 C59 H59C 109.5
H59A C59 H59C 109.5
H59B C59 H59C 109.5
C59 C60 C61 111(2)
C59 C60 H60A 109.5
C61 C60 H60A 109.5
C59 C60 H60B 109.5
C61 C60 H60B 109.5
H60A C60 H60B 108.1
C60 C61 C62 99.0(10)
C60 C61 H61A 112.0
C62 C61 H61A 112.0
C60 C61 H61B 112.0
C62 C61 H61B 112.0
H61A C61 H61B 109.6
C61 C62 C63 107(3)
C61 C62 H62A 110.3
C63 C62 H62A 110.3
C61 C62 H62B 110.3
C63 C62 H62B 110.3
H62A C62 H62B 108.6
C62 C63 H63A 109.5
C62 C63 H63B 109.5
H63A C63 H63B 109.5
C62 C63 H62C 109.5
H63A C63 H62C 109.5
H63B C63 H62C 109.5

loop_
_geom_bond_atom_site_label_1
_geom_bond_atom_site_label_2
_geom_bond_distance
Co1 C34 2.067(2)
Co1 C5 2.078(2)
Co1 C38 2.083(2)
Co1 C33 2.089(2)
Co1 C37 2.091(2)
Co1 C4 2.092(2)
Co1 C20 2.093(2)
Co1 C21 2.129(2)
C1 C2 1.374(4)
C1 C11 1.399(4)
C1 H1 0.9500
C2 C3 1.395(3)
C2 H2 0.9500
C3 C12 1.391(3)
C3 H3 0.9500
C4 C5 1.420(3)
C4 C12 1.453(3)
C4 H4 0.96(2)
C5 C13 1.460(3)
C5 H5 0.95(2)
C6 C13 1.387(3)
C6 C7 1.397(3)
C6 H6 0.9500
C7 C8 1.374(4)
C7 H7 0.9500
C8 C14 1.399(3)
C8 H8 0.9500
C9 C10 1.340(4)
C9 C14 1.432(3)
C9 H9A 0.9500
C10 C11 1.439(3)
C10 H10A 0.9500
C11 C15 1.423(3)
C12 C15 1.426(3)
C13 C16 1.423(3)
C14 C16 1.422(3)
C15 C16 1.435(3)
C17 C18 1.375(4)
C17 C27 1.405(4)
C17 H17 0.9500
C18 C19 1.387(4)
C18 H18 0.9500
C19 C28 1.398(3)
C19 H19 0.9500
C20 C21 1.425(3)
C20 C28 1.448(3)
C20 H20 0.97(2)
C21 C29 1.455(3)
C21 H21 0.93(2)
C22 C29 1.392(3)
C22 C23 1.395(3)
C22 H22 0.9500
C23 C24 1.370(4)
C23 H23 0.9500
C24 C30 1.404(4)
C24 H24 0.9500
C25 C26 1.344(4)
C25 C30 1.435(4)
C25 H25 0.9500
C26 C27 1.432(4)
C26 H26 0.9500
C27 C31 1.421(3)
C28 C31 1.427(3)
C29 C32 1.422(3)
C30 C32 1.418(3)
C31 C32 1.440(3)
C33 C34 1.383(3)
C33 C40 1.524(3)
C33 H33 0.98(2)
C34 C35 1.519(3)
C34 H34 0.90(2)
C35 C36 1.530(3)
C35 H35A 0.9900
C35 H35B 0.9900
C36 C37 1.522(3)
C36 H36A 0.9900
C36 H36B 0.9900
C37 C38 1.391(3)
C37 H37 0.95(2)
C38 C39 1.511(3)
C38 H38 0.94(2)
C39 C40 1.536(3)
C39 H39A 0.9900
C39 H39B 0.9900
C40 H40A 0.9900
C40 H40B 0.9900
K1 O5 2.7735(18)
K1 O2 2.7810(17)
K1 O6 2.7989(18)
K1 O1 2.8106(17)
K1 O3 2.8208(17)
K1 O4 2.8237(17)
K1 N1 3.048(2)
K1 N2 3.074(2)
N1 C53 1.463(4)
N1 C41 1.467(4)
N1 C47 1.471(3)
N2 C52 1.459(3)
N2 C58 1.463(4)
N2 C46 1.467(4)
O1 C42 1.422(3)
O1 C43 1.433(3)
O2 C45 1.413(3)
O2 C44 1.420(3)
O3 C49 1.421(3)
O3 C48 1.422(3)
O4 C51 1.416(3)
O4 C50 1.418(3)
O5 C54 1.416(3)
O5 C55 1.427(3)
O6 C57 1.420(3)
O6 C56 1.420(3)
C41 C42 1.500(5)
C41 H41A 0.9900
C41 H41B 0.9900
C42 H42A 0.9900
C42 H42B 0.9900
C43 C44 1.477(4)
C43 H43A 0.9900
C43 H43B 0.9900
C44 H44A 0.9900
C44 H44B 0.9900
C45 C46 1.483(4)
C45 H45A 0.9900
C45 H45B 0.9900
C46 H46A 0.9900
C46 H46B 0.9900
C47 C48 1.496(4)
C47 H47A 0.9900
C47 H47B 0.9900
C48 H48A 0.9900
C48 H48B 0.9900
C49 C50 1.487(4)
C49 H49A 0.9900
C49 H49B 0.9900
C50 H50A 0.9900
C50 H50B 0.9900
C51 C52 1.506(4)
C51 H51A 0.9900
C51 H51B 0.9900
C52 H52A 0.9900
C52 H52B 0.9900
C53 C54 1.509(4)
C53 H53A 0.9900
C53 H53B 0.9900
C54 H54A 0.9900
C54 H54B 0.9900
C55 C56 1.480(4)
C55 H55A 0.9900
C55 H55B 0.9900
C56 H56A 0.9900
C56 H56B 0.9900
C57 C58 1.492(5)
C57 H57A 0.9900
C57 H57B 0.9900
C58 H58A 0.9900
C58 H58B 0.9900
C59 C60 1.50(3)
C59 H59A 0.9800
C59 H59B 0.9800
C59 H59C 0.9800
C60 C61 1.504(9)
C60 H60A 0.9900
C60 H60B 0.9900
C61 C62 1.507(9)
C61 H61A 0.9900
C61 H61B 0.9900
C62 C63 1.51(3)
C62 H62A 0.9900
C62 H62B 0.9900
C63 H63A 0.9800
C63 H63B 0.9800
C63 H62C 0.9800

loop_
_geom_torsion_atom_site_label_1
_geom_torsion_atom_site_label_2
_geom_torsion_atom_site_label_3
_geom_torsion_atom_site_label_4
_geom_torsion
C11 C1 C2 C3 -0.4(4)
C1 C2 C3 C12 -2.1(4)
C34 Co1 C4 C5 -60.02(17)
C38 Co1 C4 C5 -168.16(13)
C33 Co1 C4 C5 -84.93(14)
C37 Co1 C4 C5 177.41(13)
C20 Co1 C4 C5 61.81(15)
C21 Co1 C4 C5 89.64(13)
C34 Co1 C4 C12 52.9(2)
C5 Co1 C4 C12 112.9(2)
C38 Co1 C4 C12 -55.25(19)
C33 Co1 C4 C12 28.0(2)
C37 Co1 C4 C12 -69.7(2)
C20 Co1 C4 C12 174.72(17)
C21 Co1 C4 C12 -157.46(19)
C12 C4 C5 C13 1.0(3)
Co1 C4 C5 C13 117.4(2)
C12 C4 C5 Co1 -116.3(2)
C34 Co1 C5 C4 137.05(13)
C38 Co1 C5 C4 16.17(18)
C33 Co1 C5 C4 99.35(14)
C37 Co1 C5 C4 -11.7(6)
C20 Co1 C5 C4 -130.52(13)
C21 Co1 C5 C4 -91.53(13)
C34 Co1 C5 C13 22.9(2)
C38 Co1 C5 C13 -98.0(2)
C33 Co1 C5 C13 -14.79(19)
C37 Co1 C5 C13 -125.9(5)
C4 Co1 C5 C13 -114.1(2)
C20 Co1 C5 C13 115.34(19)
C21 Co1 C5 C13 154.33(19)
C13 C6 C7 C8 -0.4(4)
C6 C7 C8 C14 -0.2(4)
C14 C9 C10 C11 0.6(4)
C2 C1 C11 C15 1.1(4)
C2 C1 C11 C10 -176.9(2)
C9 C10 C11 C1 176.4(2)
C9 C10 C11 C15 -1.7(3)
C2 C3 C12 C15 3.7(3)
C2 C3 C12 C4 180.0(2)
C5 C4 C12 C3 -176.1(2)
Co1 C4 C12 C3 100.5(2)
C5 C4 C12 C15 0.1(3)
Co1 C4 C12 C15 -83.3(2)
C7 C6 C13 C16 0.6(3)
C7 C6 C13 C5 -177.5(2)
C4 C5 C13 C6 177.1(2)
Co1 C5 C13 C6 -97.5(2)
C4 C5 C13 C16 -0.9(3)
Co1 C5 C13 C16 84.5(2)
C7 C8 C14 C16 0.6(3)
C7 C8 C14 C9 -179.3(2)
C10 C9 C14 C8 -178.7(2)
C10 C9 C14 C16 1.4(3)
C1 C11 C15 C12 0.7(3)
C10 C11 C15 C12 178.7(2)
C1 C11 C15 C16 -177.3(2)
C10 C11 C15 C16 0.7(3)
C3 C12 C15 C11 -3.0(3)
C4 C12 C15 C11 -179.3(2)
C3 C12 C15 C16 175.0(2)
C4 C12 C15 C16 -1.3(3)
C8 C14 C16 C13 -0.4(3)
C9 C14 C16 C13 179.5(2)
C8 C14 C16 C15 177.9(2)
C9 C14 C16 C15 -2.2(3)
C6 C13 C16 C14 -0.2(3)
C5 C13 C16 C14 177.91(19)
C6 C13 C16 C15 -178.4(2)
C5 C13 C16 C15 -0.4(3)
C11 C15 C16 C14 1.2(3)
C12 C15 C16 C14 -176.79(19)
C11 C15 C16 C13 179.5(2)
C12 C15 C16 C13 1.5(3)
C27 C17 C18 C19 1.4(4)
C17 C18 C19 C28 0.2(4)
C34 Co1 C20 C21 -172.99(14)
C5 Co1 C20 C21 82.02(14)
C38 Co1 C20 C21 -69.95(16)
C33 Co1 C20 C21 -176.96(13)
C37 Co1 C20 C21 -89.46(14)
C4 Co1 C20 C21 47.26(16)
C34 Co1 C20 C28 72.67(19)
C5 Co1 C20 C28 -32.32(19)
C38 Co1 C20 C28 175.71(17)
C33 Co1 C20 C28 68.7(2)
C37 Co1 C20 C28 156.20(19)
C4 Co1 C20 C28 -67.1(2)
C21 Co1 C20 C28 -114.3(2)
C28 C20 C21 C29 -6.0(3)
Co1 C20 C21 C29 -119.04(19)
C28 C20 C21 Co1 113.05(19)
C34 Co1 C21 C20 9.08(18)
C5 Co1 C21 C20 -101.32(14)
C38 Co1 C21 C20 124.41(14)
C33 Co1 C21 C20 11.6(5)
C37 Co1 C21 C20 88.25(14)
C4 Co1 C21 C20 -141.14(14)
C34 Co1 C21 C29 121.4(2)
C5 Co1 C21 C29 11.0(2)
C38 Co1 C21 C29 -123.3(2)
C33 Co1 C21 C29 123.9(4)
C37 Co1 C21 C29 -159.5(2)
C4 Co1 C21 C29 -28.8(2)
C20 Co1 C21 C29 112.3(2)
C29 C22 C23 C24 1.4(4)
C22 C23 C24 C30 -0.6(4)
C30 C25 C26 C27 -1.3(4)
C18 C17 C27 C31 -1.3(4)
C18 C17 C27 C26 177.0(2)
C25 C26 C27 C17 -175.4(2)
C25 C26 C27 C31 3.0(4)
C18 C19 C28 C31 -1.7(3)
C18 C19 C28 C20 179.8(2)
C21 C20 C28 C19 -179.5(2)
Co1 C20 C28 C19 -95.4(2)
C21 C20 C28 C31 2.1(3)
Co1 C20 C28 C31 86.2(2)
C23 C22 C29 C32 -0.6(3)
C23 C22 C29 C21 177.5(2)
C20 C21 C29 C22 -172.8(2)
Co1 C21 C29 C22 103.4(2)
C20 C21 C29 C32 5.3(3)
Co1 C21 C29 C32 -78.6(2)
C23 C24 C30 C32 -0.9(4)
C23 C24 C30 C25 178.0(2)
C26 C25 C30 C24 178.7(2)
C26 C25 C30 C32 -2.4(4)
C17 C27 C31 C28 -0.3(3)
C26 C27 C31 C28 -178.7(2)
C17 C27 C31 C32 177.4(2)
C26 C27 C31 C32 -1.0(3)
C19 C28 C31 C27 1.8(3)
C20 C28 C31 C27 -179.7(2)
C19 C28 C31 C32 -175.9(2)
C20 C28 C31 C32 2.6(3)
C24 C30 C32 C29 1.6(3)
C25 C30 C32 C29 -177.3(2)
C24 C30 C32 C31 -176.8(2)
C25 C30 C32 C31 4.3(3)
C22 C29 C32 C30 -0.9(3)
C21 C29 C32 C30 -179.02(19)
C22 C29 C32 C31 177.51(19)
C21 C29 C32 C31 -0.6(3)
C27 C31 C32 C30 -2.6(3)
C28 C31 C32 C30 175.10(19)
C27 C31 C32 C29 179.0(2)
C28 C31 C32 C29 -3.3(3)
C5 Co1 C33 C34 109.61(15)
C38 Co1 C33 C34 -117.76(15)
C37 Co1 C33 C34 -79.44(15)
C4 Co1 C33 C34 149.32(14)
C20 Co1 C33 C34 6.34(19)
C21 Co1 C33 C34 -3.1(5)
C34 Co1 C33 C40 120.8(2)
C5 Co1 C33 C40 -129.62(17)
C38 Co1 C33 C40 3.01(17)
C37 Co1 C33 C40 41.32(18)
C4 Co1 C33 C40 -89.91(17)
C20 Co1 C33 C40 127.11(17)
C21 Co1 C33 C40 117.6(4)
C40 C33 C34 C35 -1.7(4)
Co1 C33 C34 C35 103.4(2)
C40 C33 C34 Co1 -105.1(2)
C5 Co1 C34 C33 -76.58(15)
C38 Co1 C34 C33 63.42(15)
C37 Co1 C34 C33 98.38(15)
C4 Co1 C34 C33 -41.57(19)
C20 Co1 C34 C33 -175.08(15)
C21 Co1 C34 C33 179.17(14)
C5 Co1 C34 C35 164.53(16)
C38 Co1 C34 C35 -55.47(18)
C33 Co1 C34 C35 -118.9(2)
C37 Co1 C34 C35 -20.52(17)
C4 Co1 C34 C35 -160.47(15)
C20 Co1 C34 C35 66.03(18)
C21 Co1 C34 C35 60.3(2)
C33 C34 C35 C36 -48.3(3)
Co1 C34 C35 C36 32.6(2)
C34 C35 C36 C37 -29.0(3)
C35 C36 C37 C38 93.0(3)
C35 C36 C37 Co1 12.0(2)
C34 Co1 C37 C38 -116.53(16)
C5 Co1 C37 C38 33.2(6)
C33 Co1 C37 C38 -78.14(15)
C4 Co1 C37 C38 23.31(19)
C20 Co1 C37 C38 152.83(15)
C21 Co1 C37 C38 113.34(15)
C34 Co1 C37 C36 4.76(17)
C5 Co1 C37 C36 154.5(5)
C38 Co1 C37 C36 121.3(2)
C33 Co1 C37 C36 43.15(17)
C4 Co1 C37 C36 144.60(15)
C20 Co1 C37 C36 -85.88(17)
C21 Co1 C37 C36 -125.37(17)
C36 C37 C38 C39 -0.2(4)
Co1 C37 C38 C39 103.6(2)
C36 C37 C38 Co1 -103.8(2)
C34 Co1 C38 C37 64.93(15)
C5 Co1 C38 C37 -172.78(14)
C33 Co1 C38 C37 99.40(15)
C4 Co1 C38 C37 -162.49(15)
C20 Co1 C38 C37 -32.05(18)
C21 Co1 C38 C37 -69.64(15)
C34 Co1 C38 C39 -53.84(19)
C5 Co1 C38 C39 68.4(2)
C33 Co1 C38 C39 -19.38(18)
C37 Co1 C38 C39 -118.8(2)
C4 Co1 C38 C39 78.74(18)
C20 Co1 C38 C39 -150.82(16)
C21 Co1 C38 C39 171.59(17)
C37 C38 C39 C40 -48.1(3)
Co1 C38 C39 C40 32.3(2)
C34 C33 C40 C39 94.8(3)
Co1 C33 C40 C39 13.7(2)
C38 C39 C40 C33 -29.8(3)
O5 K1 N1 C53 2.07(17)
O2 K1 N1 C53 -137.48(17)
O6 K1 N1 C53 -2.98(19)
O1 K1 N1 C53 -131.97(19)
O3 K1 N1 C53 111.19(19)
O4 K1 N1 C53 104.54(18)
N2 K1 N1 C53 30(8)
O5 K1 N1 C41 122.41(19)
O2 K1 N1 C41 -17.15(19)
O6 K1 N1 C41 117.35(18)
O1 K1 N1 C41 -11.63(17)
O3 K1 N1 C41 -128.47(19)
O4 K1 N1 C41 -135.13(17)
N2 K1 N1 C41 150(8)
O5 K1 N1 C47 -118.38(18)
O2 K1 N1 C47 102.07(17)
O6 K1 N1 C47 -123.43(17)
O1 K1 N1 C47 107.59(18)
O3 K1 N1 C47 -9.25(16)
O4 K1 N1 C47 -15.91(19)
N2 K1 N1 C47 -90(8)
O5 K1 N2 C52 97.28(17)
O2 K1 N2 C52 -123.00(18)
O6 K1 N2 C52 102.57(17)
O1 K1 N2 C52 -128.64(16)
O3 K1 N2 C52 -11.49(18)
O4 K1 N2 C52 -5.32(15)
N1 K1 N2 C52 69(8)
O5 K1 N2 C58 -22.92(19)
O2 K1 N2 C58 116.80(19)
O6 K1 N2 C58 -17.62(17)
O1 K1 N2 C58 111.16(18)
O3 K1 N2 C58 -131.69(17)
O4 K1 N2 C58 -125.51(19)
N1 K1 N2 C58 -51(8)
O5 K1 N2 C46 -142.90(16)
O2 K1 N2 C46 -3.18(16)
O6 K1 N2 C46 -137.61(18)
O1 K1 N2 C46 -8.82(18)
O3 K1 N2 C46 108.33(17)
O4 K1 N2 C46 114.50(18)
N1 K1 N2 C46 -17E1(7)
O5 K1 O1 C42 -62.1(2)
O2 K1 O1 C42 152.4(2)
O6 K1 O1 C42 -125.86(19)
O3 K1 O1 C42 28.9(2)
O4 K1 O1 C42 84.5(2)
N1 K1 O1 C42 -22.24(19)
N2 K1 O1 C42 157.91(19)
O5 K1 O1 C43 171.77(16)
O2 K1 O1 C43 26.19(16)
O6 K1 O1 C43 107.97(17)
O3 K1 O1 C43 -97.25(16)
O4 K1 O1 C43 -41.72(18)
N1 K1 O1 C43 -148.41(17)
N2 K1 O1 C43 31.74(17)
O5 K1 O2 C45 69.85(19)
O6 K1 O2 C45 9.73(17)
O1 K1 O2 C45 144.18(17)
O3 K1 O2 C45 -138.06(16)
O4 K1 O2 C45 -79.87(16)
N1 K1 O2 C45 149.70(16)
N2 K1 O2 C45 -30.19(16)
O5 K1 O2 C44 -66.6(2)
O6 K1 O2 C44 -126.68(17)
O1 K1 O2 C44 7.77(16)
O3 K1 O2 C44 85.53(17)
O4 K1 O2 C44 143.72(17)
N1 K1 O2 C44 13.29(19)
N2 K1 O2 C44 -166.60(19)
O5 K1 O3 C49 -98.89(16)
O2 K1 O3 C49 96.46(16)
O6 K1 O3 C49 -45.41(17)
O1 K1 O3 C49 155.45(15)
O4 K1 O3 C49 20.42(15)
N1 K1 O3 C49 -153.03(17)
N2 K1 O3 C49 26.49(17)
O5 K1 O3 C48 29.32(15)
O2 K1 O3 C48 -135.34(15)
O6 K1 O3 C48 82.80(16)
O1 K1 O3 C48 -76.35(15)
O4 K1 O3 C48 148.62(16)
N1 K1 O3 C48 -24.83(15)
N2 K1 O3 C48 154.69(15)
O5 K1 O4 C51 -140.78(15)
O2 K1 O4 C51 20.90(15)
O6 K1 O4 C51 -84.34(15)
O1 K1 O4 C51 75.10(16)
O3 K1 O4 C51 145.11(16)
N1 K1 O4 C51 151.73(15)
N2 K1 O4 C51 -28.74(15)
O5 K1 O4 C50 89.16(16)
O2 K1 O4 C50 -109.16(16)
O6 K1 O4 C50 145.60(16)
O1 K1 O4 C50 -54.96(18)
O3 K1 O4 C50 15.05(15)
N1 K1 O4 C50 21.67(18)
N2 K1 O4 C50 -158.80(17)
O2 K1 O5 C54 65.8(2)
O6 K1 O5 C54 139.32(17)
O1 K1 O5 C54 5.02(17)
O3 K1 O5 C54 -90.79(16)
O4 K1 O5 C54 -147.89(16)
N1 K1 O5 C54 -35.64(16)
N2 K1 O5 C54 144.59(16)
O2 K1 O5 C55 -69.2(2)
O6 K1 O5 C55 4.30(16)
O1 K1 O5 C55 -129.99(17)
O3 K1 O5 C55 134.19(17)
O4 K1 O5 C55 77.09(17)
N1 K1 O5 C55 -170.66(19)
N2 K1 O5 C55 9.57(19)
O5 K1 O6 C57 160.2(2)
O2 K1 O6 C57 -54.1(2)
O1 K1 O6 C57 -117.6(2)
O3 K1 O6 C57 93.0(2)
O4 K1 O6 C57 40.2(2)
N1 K1 O6 C57 165.1(2)
N2 K1 O6 C57 -14.6(2)
O5 K1 O6 C56 29.56(14)
O2 K1 O6 C56 175.36(14)
O1 K1 O6 C56 111.79(15)
O3 K1 O6 C56 -37.59(16)
O4 K1 O6 C56 -90.40(15)
N1 K1 O6 C56 34.53(16)
N2 K1 O6 C56 -145.21(16)
C53 N1 C41 C42 164.6(2)
C47 N1 C41 C42 -73.2(3)
K1 N1 C41 C42 44.5(3)
C43 O1 C42 C41 179.6(2)
K1 O1 C42 C41 54.4(3)
N1 C41 C42 O1 -69.1(3)
C42 O1 C43 C44 171.9(2)
K1 O1 C43 C44 -59.3(2)
C45 O2 C44 C43 -177.7(2)
K1 O2 C44 C43 -39.9(3)
O1 C43 C44 O2 67.6(3)
C44 O2 C45 C46 -160.0(2)
K1 O2 C45 C46 62.0(2)
C52 N2 C46 C45 154.5(2)
C58 N2 C46 C45 -81.8(3)
K1 N2 C46 C45 34.4(3)
O2 C45 C46 N2 -64.5(3)
C53 N1 C47 C48 -79.0(3)
C41 N1 C47 C48 158.4(2)
K1 N1 C47 C48 41.6(3)
C49 O3 C48 C47 -173.9(2)
K1 O3 C48 C47 58.0(2)
N1 C47 C48 O3 -68.9(3)
C48 O3 C49 C50 176.5(2)
K1 O3 C49 C50 -53.7(2)
C51 O4 C50 C49 179.9(2)
K1 O4 C50 C49 -48.0(2)
O3 C49 C50 O4 69.8(3)
C50 O4 C51 C52 -168.2(2)
K1 O4 C51 C52 60.8(2)
C58 N2 C52 C51 153.5(2)
C46 N2 C52 C51 -82.7(3)
K1 N2 C52 C51 36.9(3)
O4 C51 C52 N2 -66.1(3)
C41 N1 C53 C54 -89.0(3)
C47 N1 C53 C54 148.4(3)
K1 N1 C53 C54 29.0(3)
C55 O5 C54 C53 -156.5(2)
K1 O5 C54 C53 67.0(3)
N1 C53 C54 O5 -63.6(3)
C54 O5 C55 C56 -171.3(2)
K1 O5 C55 C56 -36.3(3)
C57 O6 C56 C55 162.8(2)
K1 O6 C56 C55 -62.7(2)
O5 C55 C56 O6 67.6(3)
C56 O6 C57 C58 174.1(2)
K1 O6 C57 C58 45.4(3)
C52 N2 C58 C57 -69.6(3)
C46 N2 C58 C57 167.9(2)
K1 N2 C58 C57 49.5(3)
O6 C57 C58 N2 -66.3(3)
C59 C60 C61 C62 160(4)
C60 C61 C62 C63 175(3)
